data_4134660
loop_
_publ_author_name
'Chen, Xu-Lang'
'Shen, Yun-Jia'
'Gao, Chao'
'Yang, Jian'
'Sun, Xin'
'Zhang, Xin'
'Yang, Yu-Dong'
'Wei, Gong-Ping'
'Xiang, Jun-Feng'
'Sessler, Jonathan L.'
'Gong, Han-Yuan'

_publ_section_title
;
 Regulating the Structures of Self-Assembled Mechanically Interlocked
 Moleculecular Constructs via Dianion Precursor Substituent Effects.
;
_journal_name_full 'Journal of the American Chemical Society'
_journal_paper_doi 10.1021/jacs.9b13473
_journal_year 2020
_chemical_formula_sum 'C78 H68 N10 O29'
_chemical_formula_weight 1609.42
_space_group_crystal_system triclinic
_space_group_IT_number 2
_space_group_name_Hall '-P 1'
_space_group_name_H-M_alt 'P -1'
_atom_sites_solution_hydrogens mixed
_audit_creation_method SHELXL-2018/3
_cell_angle_alpha 96.260(18)
_cell_angle_beta 90.40(2)
_cell_angle_gamma 107.24(3)
_cell_formula_units_Z 1
_cell_length_a 8.155(3)
_cell_length_b 13.187(3)
_cell_length_c 17.132(3)
_cell_measurement_reflns_used 5547
_cell_measurement_temperature 100.01(10)
_cell_measurement_theta_max 62.500
_cell_measurement_theta_min 4.136
_cell_volume 1747.6(9)
_computing_cell_refinement 'CrysAlisPro 1.171.39.46e (Rigaku OD, 2018)'
_computing_data_collection 'CrysAlisPro 1.171.39.46e (Rigaku OD, 2018)'
_computing_data_reduction 'CrysAlisPro 1.171.39.46e (Rigaku OD, 2018)'
_computing_structure_refinement 'SHELXL-2018/3 (Sheldrick, 2018)'
_computing_structure_solution 'SHELXT 2014/5 (Sheldrick, 2014)'
_diffrn_ambient_temperature 100.01(10)
_diffrn_detector_area_resol_mean 5.3127
_diffrn_measured_fraction_theta_full 0.994
_diffrn_measured_fraction_theta_max 0.994
_diffrn_measurement_device_type 'SuperNova, Dual, Cu at home/near, AtlasS2'
_diffrn_measurement_method '\w scans'
_diffrn_radiation_type CuK\a
_diffrn_radiation_wavelength 1.54184
_diffrn_reflns_av_R_equivalents 0.1130
_diffrn_reflns_av_unetI/netI 0.1379
_diffrn_reflns_Laue_measured_fraction_full 0.994
_diffrn_reflns_Laue_measured_fraction_max 0.994
_diffrn_reflns_limit_h_max 9
_diffrn_reflns_limit_h_min -9
_diffrn_reflns_limit_k_max 15
_diffrn_reflns_limit_k_min -14
_diffrn_reflns_limit_l_max 18
_diffrn_reflns_limit_l_min -19
_diffrn_reflns_number 9977
_diffrn_reflns_point_group_measured_fraction_full 0.994
_diffrn_reflns_point_group_measured_fraction_max 0.994
_diffrn_reflns_theta_full 62.500
_diffrn_reflns_theta_max 62.500
_diffrn_reflns_theta_min 4.136
_exptl_absorpt_coefficient_mu 1.007
_exptl_absorpt_correction_T_max 1.00000
_exptl_absorpt_correction_T_min 0.78385
_exptl_absorpt_correction_type multi-scan
_exptl_crystal_colour colorless
_exptl_crystal_density_diffrn 1.529
_exptl_crystal_description Prism
_exptl_crystal_F_000 838
_exptl_crystal_size_max 0.21
_exptl_crystal_size_mid 0.08
_exptl_crystal_size_min 0.07
_refine_diff_density_max 0.618
_refine_diff_density_min -0.599
_refine_diff_density_rms 0.077
_refine_ls_extinction_method none
_refine_ls_goodness_of_fit_ref 1.008
_refine_ls_hydrogen_treatment mixed
_refine_ls_matrix_type full
_refine_ls_number_parameters 571
_refine_ls_number_reflns 5547
_refine_ls_number_restraints 7
_refine_ls_restrained_S_all 1.008
_refine_ls_R_factor_all 0.1273
_refine_ls_R_factor_gt 0.0784
_refine_ls_shift/su_max 0.000
_refine_ls_shift/su_mean 0.000
_refine_ls_structure_factor_coef Fsqd
_refine_ls_weighting_details 'w=1/[\s^2^(Fo^2^)+(0.0500P)^2^+2.0000P] where P=(Fo^2^+2Fc^2^)/3'
_refine_ls_weighting_scheme calc
_refine_ls_wR_factor_gt 0.1781
_refine_ls_wR_factor_ref 0.2175
_reflns_Friedel_coverage 0.000
_reflns_number_gt 3384
_reflns_number_total 5547
_reflns_threshold_expression 'I > 2\s(I)'
_cod_data_source_file ja9b13473_si_006.cif
_cod_data_source_block c
_cod_original_cell_volume 1747.6(8)
_cod_database_code 4134660
_shelx_shelxl_version_number 2018/3
_shelx_space_group_comment
;
The symmetry employed for this shelxl refinement is uniquely defined
by the following loop, which should always be used as a source of
symmetry information in preference to the above space-group names.
They are only intended as comments.
;

loop_
_space_group_symop_operation_xyz
'x, y, z'
'-x, -y, -z'

loop_
_atom_site_label
_atom_site_type_symbol
_atom_site_fract_x
_atom_site_fract_y
_atom_site_fract_z
_atom_site_U_iso_or_equiv
_atom_site_adp_type
_atom_site_occupancy
_atom_site_site_symmetry_order
_atom_site_calc_flag
_atom_site_refinement_flags_posn
_atom_site_refinement_flags_adp
_atom_site_refinement_flags_occupancy
_atom_site_disorder_assembly
_atom_site_disorder_group
N1 N 0.8922(6) 0.2325(3) 0.7470(2) 0.0340(10) Uani 1 1 d . . . . .
N2 N 0.8687(5) 0.2379(3) 0.6223(2) 0.0320(9) Uani 1 1 d . . . . .
N3 N 0.7810(5) 0.2469(3) 0.4954(2) 0.0292(9) Uani 1 1 d . . . . .
H3C H 0.701462 0.270798 0.515474 0.035 Uiso 1 1 calc R U . . .
N4 N 0.6702(5) 0.2578(3) 0.3731(2) 0.0281(9) Uani 1 1 d . . . . .
N5 N 0.5189(5) 0.2717(3) 0.2738(2) 0.0318(9) Uani 1 1 d . . . . .
C1 C 0.9439(7) 0.2018(4) 0.8218(3) 0.0351(11) Uani 1 1 d . . . . .
H1A H 0.914260 0.244729 0.865986 0.042 Uiso 1 1 calc R U . . .
H1B H 1.067173 0.213759 0.824590 0.042 Uiso 1 1 calc R U . . .
C2 C 0.9681(7) 0.2207(4) 0.6799(3) 0.0322(11) Uani 1 1 d . . . . .
H2A H 1.070445 0.203687 0.673568 0.039 Uiso 1 1 calc R U . . .
C3 C 0.7411(7) 0.2556(4) 0.7323(3) 0.0386(12) Uani 1 1 d . . . . .
H3A H 0.663212 0.265822 0.769424 0.046 Uiso 1 1 calc R U . . .
C4 C 0.7266(7) 0.2606(4) 0.6546(3) 0.0355(12) Uani 1 1 d . . . . .
H4A H 0.638809 0.276199 0.627965 0.043 Uiso 1 1 calc R U . . .
C5 C 0.8945(6) 0.2231(4) 0.5399(3) 0.0300(11) Uani 1 1 d . . . . .
C6 C 1.0241(7) 0.1845(5) 0.5116(3) 0.0393(13) Uani 1 1 d . . . . .
H6A H 1.100847 0.169005 0.545383 0.047 Uiso 1 1 calc R U . . .
C7 C 1.0360(7) 0.1696(5) 0.4310(3) 0.0443(14) Uani 1 1 d . . . . .
H7A H 1.121448 0.143133 0.409347 0.053 Uiso 1 1 calc R U . . .
C8 C 0.9204(7) 0.1943(5) 0.3827(3) 0.0390(12) Uani 1 1 d . . . . .
H8A H 0.926497 0.185728 0.328258 0.047 Uiso 1 1 calc R U . . .
C9 C 0.7959(6) 0.2321(4) 0.4181(3) 0.0283(10) Uani 1 1 d . . . . .
C10 C 0.6484(6) 0.2408(4) 0.2946(3) 0.0308(11) Uani 1 1 d . . . . .
H10A H 0.715225 0.211558 0.260552 0.037 Uiso 1 1 calc R U . . .
C11 C 0.5433(6) 0.3001(4) 0.4027(3) 0.0331(11) Uani 1 1 d . . . . .
H11A H 0.527089 0.318770 0.455361 0.040 Uiso 1 1 calc R U . . .
C12 C 0.4489(6) 0.3091(4) 0.3414(3) 0.0325(11) Uani 1 1 d . . . . .
H12A H 0.354700 0.335179 0.343184 0.039 Uiso 1 1 calc R U . . .
C13 C 0.4348(6) 0.2475(4) 0.1939(3) 0.0344(11) Uani 1 1 d . . . . .
H13A H 0.520943 0.261852 0.154535 0.041 Uiso 1 1 calc R U . . .
H13B H 0.360775 0.292184 0.188564 0.041 Uiso 1 1 calc R U . . .
C14 C 0.3306(6) 0.1316(4) 0.1826(3) 0.0292(11) Uani 1 1 d . . . . .
C15 C 0.3739(6) 0.0564(4) 0.1296(3) 0.0310(11) Uani 1 1 d . . . . .
H15A H 0.464088 0.078495 0.096385 0.037 Uiso 1 1 calc R U . . .
C16 C 0.2835(6) -0.0505(4) 0.1264(3) 0.0285(11) Uani 1 1 d . . . . .
H16A H 0.313524 -0.100102 0.091061 0.034 Uiso 1 1 calc R U . . .
C17 C 0.1494(6) -0.0848(4) 0.1750(3) 0.0310(11) Uani 1 1 d . . . . .
C18 C 0.1023(6) -0.0096(4) 0.2268(3) 0.0311(11) Uani 1 1 d . . . . .
H18A H 0.010385 -0.031654 0.259134 0.037 Uiso 1 1 calc R U . . .
C19 C 0.1929(6) 0.0976(4) 0.2298(3) 0.0319(11) Uani 1 1 d . . . . .
H19A H 0.160779 0.147442 0.264006 0.038 Uiso 1 1 calc R U . . .
C20 C 0.6476(6) -0.0491(4) 0.3515(3) 0.0316(11) Uani 1 1 d . . . . .
C21 C 0.6431(7) -0.0355(4) 0.4982(3) 0.0333(11) Uani 1 1 d . . . . .
H21A H 0.740154 -0.058828 0.496827 0.040 Uiso 1 1 calc R U . . .
C22 C 0.5684(6) -0.0232(4) 0.4290(3) 0.0291(11) Uani 1 1 d . . . . .
C23 C 0.4249(6) 0.0133(4) 0.4295(3) 0.0306(11) Uani 1 1 d . . . . .
C24 C 0.1497(7) 0.5563(5) 0.8926(3) 0.0380(12) Uani 1 1 d . . . . .
C25 C 0.2369(7) 0.5625(4) 0.9703(3) 0.0350(12) Uani 1 1 d . . . . .
C26 C 0.3258(7) 0.6614(4) 1.0090(3) 0.0323(11) Uani 1 1 d . . . . .
C27 C 0.4263(7) 0.6708(4) 1.0773(3) 0.0338(11) Uani 1 1 d . . . . .
H27A H 0.489724 0.737787 1.101439 0.041 Uiso 1 1 calc R U . . .
C28 C 0.4302(7) 0.5781(4) 1.1086(3) 0.0351(12) Uani 1 1 d . . . . .
C29 C 0.3363(7) 0.4781(4) 1.0719(3) 0.0411(13) Uani 1 1 d . . . . .
H29A H 0.338151 0.416786 1.093636 0.049 Uiso 1 1 calc R U . . .
C30 C 0.2401(7) 0.4692(5) 1.0033(3) 0.0394(12) Uani 1 1 d . . . . .
H30A H 0.177811 0.402094 0.978908 0.047 Uiso 1 1 calc R U . . .
C31 C 0.5444(7) 0.5932(4) 1.1808(3) 0.0379(12) Uani 1 1 d . . . . .
C32 C 0.8045(6) 0.0353(5) 0.1347(3) 0.0333(12) Uani 1 1 d . . . . .
C33 C 0.9022(6) 0.0154(4) 0.0636(3) 0.0328(12) Uani 1 1 d . . . . .
C34 C 0.8823(7) -0.0855(5) 0.0280(3) 0.0354(12) Uani 1 1 d D . . . .
C35 C 0.9793(7) -0.1044(5) -0.0362(3) 0.0346(12) Uani 1 1 d . . . . .
C36 C 0.1133(7) 0.4812(4) 0.6582(3) 0.0418(14) Uani 1 1 d . . . . .
C37 C 0.0519(7) 0.4906(4) 0.5763(3) 0.0369(12) Uani 1 1 d . . . . .
C38 C -0.0993(7) 0.5136(4) 0.5635(3) 0.0427(13) Uani 1 1 d . . . . .
C39 C -0.1556(8) 0.5233(4) 0.4876(3) 0.0421(14) Uani 1 1 d . . . . .
O1 O 0.7573(5) -0.0963(3) 0.3502(2) 0.0435(9) Uani 1 1 d . . . . .
O1W O 0.4125(10) 0.3227(8) 0.5873(4) 0.135(3) Uani 1 1 d D . . . .
H1WB H 0.488(14) 0.386(6) 0.568(8) 0.203 Uiso 1 1 d D U . . .
H1WA H 0.338(13) 0.348(9) 0.623(6) 0.203 Uiso 1 1 d D U . . .
O2 O 0.5897(5) -0.0171(3) 0.2918(2) 0.0377(8) Uani 1 1 d . . . . .
O2W O -0.1044(7) 0.6716(5) 0.7588(4) 0.0872(19) Uani 1 1 d D . . . .
H2WB H -0.198(7) 0.606(4) 0.753(6) 0.131 Uiso 1 1 d D U . . .
H2WA H -0.009(7) 0.656(7) 0.784(6) 0.131 Uiso 1 1 d D U . . .
O3 O 0.3508(8) 0.0263(5) 0.3705(4) 0.0287(14) Uani 0.5 1 d . . P . .
H3B H 0.404435 0.015979 0.331659 0.043 Uiso 0.5 1 calc R U P . .
O4 O 0.0801(5) 0.4617(3) 0.8555(2) 0.0467(10) Uani 1 1 d . . . . .
H4B H 0.056150 0.466977 0.809881 0.070 Uiso 0.5 1 calc R U P . .
O5 O 0.1472(5) 0.6390(3) 0.8648(2) 0.0443(9) Uani 1 1 d . . . . .
O6 O 0.3251(6) 0.7562(3) 0.9827(2) 0.0538(11) Uani 1 1 d . . . . .
H6B H 0.270935 0.743772 0.940492 0.081 Uiso 1 1 calc R U . . .
O7 O 0.6214(5) 0.6809(3) 1.2142(2) 0.0496(10) Uani 1 1 d . . . . .
O8 O 0.5524(5) 0.5030(3) 1.2048(2) 0.0486(10) Uani 1 1 d . . . . .
H8B H 0.614299 0.516318 1.244805 0.073 Uiso 0.5 1 calc R U P . .
O9 O 0.8217(5) 0.1268(3) 0.1666(2) 0.0393(9) Uani 1 1 d . . . . .
O10 O 0.7083(5) -0.0510(3) 0.16027(19) 0.0379(9) Uani 1 1 d . . . . .
H10B H 0.672948 -0.035589 0.203282 0.057 Uiso 0.5 1 calc R U P . .
O11 O 0.9463(13) -0.2021(8) -0.0678(6) 0.025(2) Uani 0.3 1 d . . P A 1
H11C H 1.007313 -0.204596 -0.105365 0.037 Uiso 0.3 1 calc R U P A 1
O11A O 0.7928(19) -0.1668(10) 0.0521(9) 0.032(4) Uani 0.2 1 d D . P B 2
H11D H 0.744821 -0.150973 0.091413 0.047 Uiso 0.2 1 calc R U P B 2
O12 O 0.2527(5) 0.4638(3) 0.6674(2) 0.0495(10) Uani 1 1 d . . . . .
O13 O 0.0108(6) 0.4869(4) 0.7135(2) 0.0524(11) Uani 1 1 d . . . . .
H13C H -0.073125 0.500677 0.696062 0.079 Uiso 0.5 1 calc R U P . .
O14 O -0.2046(15) 0.5293(9) 0.6190(6) 0.035(3) Uani 0.3 1 d . . P C 1
H14A H -0.167565 0.520865 0.661658 0.052 Uiso 0.3 1 calc R U P C 1
O14A O -0.302(3) 0.5475(17) 0.4861(13) 0.061(6) Uani 0.2 1 d . . P D 2
H14C H -0.329474 0.551166 0.440597 0.092 Uiso 0.2 1 calc R U P D 2

loop_
_atom_site_aniso_label
_atom_site_aniso_U_11
_atom_site_aniso_U_22
_atom_site_aniso_U_33
_atom_site_aniso_U_23
_atom_site_aniso_U_13
_atom_site_aniso_U_12
N1 0.040(2) 0.040(2) 0.023(2) 0.0084(17) 0.0039(18) 0.0109(19)
N2 0.040(2) 0.035(2) 0.022(2) 0.0074(17) 0.0071(18) 0.0123(19)
N3 0.029(2) 0.034(2) 0.025(2) 0.0013(16) 0.0075(17) 0.0103(17)
N4 0.025(2) 0.034(2) 0.024(2) 0.0031(16) 0.0039(16) 0.0048(17)
N5 0.029(2) 0.036(2) 0.029(2) 0.0054(17) 0.0068(18) 0.0083(18)
C1 0.038(3) 0.040(3) 0.027(3) 0.002(2) -0.002(2) 0.011(2)
C2 0.035(3) 0.036(3) 0.023(3) 0.004(2) 0.003(2) 0.008(2)
C3 0.049(3) 0.049(3) 0.026(3) 0.004(2) 0.006(2) 0.026(3)
C4 0.041(3) 0.041(3) 0.028(3) 0.000(2) 0.002(2) 0.019(2)
C5 0.036(3) 0.033(3) 0.023(3) 0.006(2) 0.005(2) 0.012(2)
C6 0.042(3) 0.053(3) 0.031(3) 0.011(2) 0.008(2) 0.024(3)
C7 0.040(3) 0.067(4) 0.035(3) 0.011(3) 0.012(2) 0.028(3)
C8 0.037(3) 0.058(3) 0.029(3) 0.013(2) 0.011(2) 0.021(3)
C9 0.026(2) 0.031(3) 0.029(3) 0.007(2) 0.005(2) 0.008(2)
C10 0.030(3) 0.036(3) 0.025(3) 0.005(2) 0.005(2) 0.008(2)
C11 0.026(2) 0.040(3) 0.030(3) -0.002(2) 0.007(2) 0.008(2)
C12 0.031(3) 0.038(3) 0.028(3) -0.003(2) 0.001(2) 0.012(2)
C13 0.032(3) 0.047(3) 0.027(3) 0.009(2) 0.006(2) 0.014(2)
C14 0.028(2) 0.039(3) 0.024(3) 0.006(2) -0.004(2) 0.013(2)
C15 0.025(2) 0.050(3) 0.021(2) 0.009(2) 0.004(2) 0.013(2)
C16 0.027(2) 0.040(3) 0.020(2) -0.002(2) -0.002(2) 0.016(2)
C17 0.026(2) 0.048(3) 0.020(2) 0.006(2) -0.004(2) 0.012(2)
C18 0.026(2) 0.047(3) 0.022(3) 0.009(2) 0.003(2) 0.012(2)
C19 0.036(3) 0.043(3) 0.020(2) 0.003(2) -0.001(2) 0.017(2)
C20 0.030(3) 0.036(3) 0.027(3) 0.002(2) 0.010(2) 0.007(2)
C21 0.031(3) 0.036(3) 0.036(3) 0.006(2) 0.011(2) 0.015(2)
C22 0.032(3) 0.033(3) 0.023(3) 0.004(2) 0.013(2) 0.011(2)
C23 0.031(3) 0.034(3) 0.027(3) 0.007(2) 0.012(2) 0.009(2)
C24 0.038(3) 0.048(3) 0.030(3) 0.000(2) 0.001(2) 0.018(3)
C25 0.034(3) 0.043(3) 0.030(3) 0.005(2) 0.004(2) 0.015(2)
C26 0.037(3) 0.040(3) 0.023(3) 0.006(2) 0.007(2) 0.015(2)
C27 0.036(3) 0.043(3) 0.024(3) 0.006(2) 0.006(2) 0.014(2)
C28 0.037(3) 0.046(3) 0.025(3) 0.004(2) 0.003(2) 0.017(2)
C29 0.048(3) 0.044(3) 0.034(3) 0.008(2) -0.004(3) 0.017(3)
C30 0.041(3) 0.047(3) 0.032(3) 0.007(2) -0.001(2) 0.015(3)
C31 0.041(3) 0.047(3) 0.029(3) 0.000(2) 0.001(2) 0.019(3)
C32 0.027(3) 0.057(4) 0.019(2) 0.003(2) 0.002(2) 0.019(2)
C33 0.027(2) 0.062(4) 0.018(2) 0.009(2) 0.0027(19) 0.024(2)
C34 0.033(3) 0.063(4) 0.017(2) 0.007(2) 0.002(2) 0.022(3)
C35 0.035(3) 0.059(4) 0.018(2) 0.006(2) 0.002(2) 0.027(3)
C36 0.046(3) 0.036(3) 0.041(3) 0.010(2) -0.010(3) 0.006(3)
C37 0.045(3) 0.029(3) 0.033(3) 0.002(2) -0.012(2) 0.005(2)
C38 0.044(3) 0.040(3) 0.040(3) 0.008(2) -0.007(3) 0.007(3)
C39 0.046(3) 0.035(3) 0.040(3) 0.006(2) -0.016(3) 0.003(2)
O1 0.046(2) 0.060(2) 0.036(2) 0.0112(17) 0.0197(17) 0.031(2)
O1W 0.118(6) 0.268(10) 0.061(4) -0.025(5) -0.017(4) 0.137(7)
O2 0.040(2) 0.052(2) 0.0230(19) 0.0017(15) 0.0093(15) 0.0167(17)
O2W 0.059(3) 0.113(5) 0.108(5) 0.055(4) 0.017(3) 0.040(3)
O3 0.034(4) 0.040(4) 0.018(3) 0.007(3) 0.006(3) 0.019(3)
O4 0.057(2) 0.048(2) 0.035(2) 0.0017(17) -0.0111(18) 0.0167(19)
O5 0.050(2) 0.053(2) 0.033(2) 0.0099(17) -0.0031(17) 0.0190(19)
O6 0.070(3) 0.056(3) 0.040(2) 0.0078(19) 0.000(2) 0.025(2)
O7 0.057(2) 0.049(3) 0.042(2) -0.0064(19) -0.0156(19) 0.019(2)
O8 0.057(2) 0.047(2) 0.043(2) 0.0141(18) -0.0117(19) 0.0162(19)
O9 0.040(2) 0.056(3) 0.0278(19) 0.0023(17) 0.0105(16) 0.0236(18)
O10 0.0368(19) 0.059(2) 0.0198(18) 0.0024(16) 0.0102(15) 0.0186(18)
O11 0.033(6) 0.034(6) 0.015(5) 0.003(4) 0.010(4) 0.020(5)
O11A 0.034(9) 0.047(11) 0.014(8) -0.004(7) 0.004(7) 0.015(8)
O12 0.047(2) 0.063(3) 0.039(2) 0.0168(19) -0.0125(18) 0.014(2)
O13 0.060(3) 0.068(3) 0.033(2) 0.0055(19) -0.009(2) 0.025(2)
O14 0.047(7) 0.054(7) 0.013(5) 0.018(5) 0.003(5) 0.026(6)
O14A 0.076(15) 0.060(14) 0.040(12) 0.013(10) -0.040(11) 0.006(12)

loop_
_atom_type_symbol
_atom_type_description
_atom_type_scat_dispersion_real
_atom_type_scat_dispersion_imag
_atom_type_scat_source
C C 0.0181 0.0091 'International Tables Vol C Tables 4.2.6.8 and 6.1.1.4'
H H 0.0000 0.0000 'International Tables Vol C Tables 4.2.6.8 and 6.1.1.4'
N N 0.0311 0.0180 'International Tables Vol C Tables 4.2.6.8 and 6.1.1.4'
O O 0.0492 0.0322 'International Tables Vol C Tables 4.2.6.8 and 6.1.1.4'

loop_
_geom_angle_atom_site_label_1
_geom_angle_atom_site_label_2
_geom_angle_atom_site_label_3
_geom_angle
_geom_angle_site_symmetry_1
_geom_angle_site_symmetry_3
_geom_angle_publ_flag
C2 N1 C3 109.3(4) . . ?
C2 N1 C1 123.6(4) . . ?
C3 N1 C1 125.8(4) . . ?
C2 N2 C4 109.5(4) . . ?
C2 N2 C5 125.6(4) . . ?
C4 N2 C5 124.6(4) . . ?
C5 N3 C9 116.8(4) . . ?
C5 N3 H3C 121.6 . . ?
C9 N3 H3C 121.6 . . ?
C10 N4 C11 108.1(4) . . ?
C10 N4 C9 125.8(4) . . ?
C11 N4 C9 126.0(4) . . ?
C10 N5 C12 108.8(4) . . ?
C10 N5 C13 124.8(4) . . ?
C12 N5 C13 124.9(4) . . ?
N1 C1 C17 108.2(4) . 2_656 ?
N1 C1 H1A 110.1 . . ?
C17 C1 H1A 110.1 2_656 . ?
N1 C1 H1B 110.1 . . ?
C17 C1 H1B 110.1 2_656 . ?
H1A C1 H1B 108.4 . . ?
N1 C2 N2 107.1(4) . . ?
N1 C2 H2A 126.4 . . ?
N2 C2 H2A 126.4 . . ?
C4 C3 N1 107.9(5) . . ?
C4 C3 H3A 126.0 . . ?
N1 C3 H3A 126.0 . . ?
C3 C4 N2 106.1(4) . . ?
C3 C4 H4A 127.0 . . ?
N2 C4 H4A 127.0 . . ?
N3 C5 C6 124.6(5) . . ?
N3 C5 N2 114.1(4) . . ?
C6 C5 N2 121.3(4) . . ?
C5 C6 C7 117.3(5) . . ?
C5 C6 H6A 121.3 . . ?
C7 C6 H6A 121.3 . . ?
C8 C7 C6 119.7(5) . . ?
C8 C7 H7A 120.1 . . ?
C6 C7 H7A 120.1 . . ?
C9 C8 C7 117.4(5) . . ?
C9 C8 H8A 121.3 . . ?
C7 C8 H8A 121.3 . . ?
N3 C9 C8 124.2(4) . . ?
N3 C9 N4 114.5(4) . . ?
C8 C9 N4 121.2(4) . . ?
N5 C10 N4 109.0(4) . . ?
N5 C10 H10A 125.5 . . ?
N4 C10 H10A 125.5 . . ?
C12 C11 N4 107.1(4) . . ?
C12 C11 H11A 126.4 . . ?
N4 C11 H11A 126.4 . . ?
C11 C12 N5 106.9(4) . . ?
C11 C12 H12A 126.5 . . ?
N5 C12 H12A 126.5 . . ?
N5 C13 C14 108.3(4) . . ?
N5 C13 H13A 110.0 . . ?
C14 C13 H13A 110.0 . . ?
N5 C13 H13B 110.0 . . ?
C14 C13 H13B 110.0 . . ?
H13A C13 H13B 108.4 . . ?
C19 C14 C15 119.0(5) . . ?
C19 C14 C13 118.4(5) . . ?
C15 C14 C13 122.5(4) . . ?
C16 C15 C14 120.2(4) . . ?
C16 C15 H15A 119.9 . . ?
C14 C15 H15A 119.9 . . ?
C17 C16 C15 120.8(5) . . ?
C17 C16 H16A 119.6 . . ?
C15 C16 H16A 119.6 . . ?
C16 C17 C18 119.3(5) . . ?
C16 C17 C1 122.5(5) . 2_656 ?
C18 C17 C1 118.0(4) . 2_656 ?
C19 C18 C17 119.8(5) . . ?
C19 C18 H18A 120.1 . . ?
C17 C18 H18A 120.1 . . ?
C14 C19 C18 120.8(5) . . ?
C14 C19 H19A 119.6 . . ?
C18 C19 H19A 119.6 . . ?
O1 C20 O2 125.7(4) . . ?
O1 C20 C22 120.2(4) . . ?
O2 C20 C22 114.1(4) . . ?
C22 C21 C23 120.9(5) . 2_656 ?
C22 C21 H21A 119.6 . . ?
C23 C21 H21A 119.6 2_656 . ?
C21 C22 C23 120.7(5) . . ?
C21 C22 C20 118.7(4) . . ?
C23 C22 C20 120.6(4) . . ?
O3 C23 C22 124.7(5) . . ?
O3 C23 C21 116.9(5) . 2_656 ?
C22 C23 C21 118.4(5) . 2_656 ?
O5 C24 O4 122.4(5) . . ?
O5 C24 C25 120.6(5) . . ?
O4 C24 C25 117.0(5) . . ?
C26 C25 C30 119.1(5) . . ?
C26 C25 C24 119.3(5) . . ?
C30 C25 C24 121.5(5) . . ?
O6 C26 C25 123.1(5) . . ?
O6 C26 C27 115.6(5) . . ?
C25 C26 C27 121.3(5) . . ?
C26 C27 C28 118.9(5) . . ?
C26 C27 H27A 120.5 . . ?
C28 C27 H27A 120.5 . . ?
C29 C28 C27 120.4(5) . . ?
C29 C28 C31 123.1(5) . . ?
C27 C28 C31 116.5(5) . . ?
C30 C29 C28 120.4(5) . . ?
C30 C29 H29A 119.8 . . ?
C28 C29 H29A 119.8 . . ?
C29 C30 C25 119.8(5) . . ?
C29 C30 H30A 120.1 . . ?
C25 C30 H30A 120.1 . . ?
O7 C31 O8 123.2(5) . . ?
O7 C31 C28 122.8(5) . . ?
O8 C31 C28 114.0(5) . . ?
O9 C32 O10 124.2(4) . . ?
O9 C32 C33 121.6(5) . . ?
O10 C32 C33 114.2(5) . . ?
C34 C33 C35 120.6(5) . 2_755 ?
C34 C33 C32 121.6(5) . . ?
C35 C33 C32 117.7(5) 2_755 . ?
O11A C34 C33 124.3(9) . . ?
O11A C34 C35 113.8(9) . . ?
C33 C34 C35 121.6(5) . . ?
O11 C35 C34 116.9(6) . . ?
O11 C35 C33 125.2(6) . 2_755 ?
C34 C35 C33 117.8(5) . 2_755 ?
O12 C36 O13 124.0(5) . . ?
O12 C36 C37 119.4(6) . . ?
O13 C36 C37 116.5(5) . . ?
C38 C37 C39 120.0(5) . 2_566 ?
C38 C37 C36 121.5(5) . . ?
C39 C37 C36 118.4(5) 2_566 . ?
O14 C38 C37 125.0(7) . . ?
O14 C38 C39 113.5(7) . . ?
C37 C38 C39 121.5(6) . . ?
O14A C39 C38 113.6(11) . . ?
C38 C39 C37 118.4(5) . 2_566 ?
H1WB O1W H1WA 106.1(16) . . ?
H2WB O2W H2WA 106.6(16) . . ?
C23 O3 H3B 109.5 . . ?
C24 O4 H4B 109.5 . . ?
C26 O6 H6B 109.5 . . ?
C31 O8 H8B 109.5 . . ?
C32 O10 H10B 109.5 . . ?
C35 O11 H11C 109.5 . . ?
C34 O11A H11D 109.5 . . ?
C36 O13 H13C 109.5 . . ?
C38 O14 H14A 109.5 . . ?
C39 O14A H14C 109.5 . . ?

loop_
_geom_bond_atom_site_label_1
_geom_bond_atom_site_label_2
_geom_bond_distance
_geom_bond_site_symmetry_2
_geom_bond_publ_flag
N1 C2 1.327(7) . ?
N1 C3 1.382(7) . ?
N1 C1 1.480(6) . ?
N2 C2 1.353(6) . ?
N2 C4 1.385(7) . ?
N2 C5 1.430(6) . ?
N3 C5 1.323(6) . ?
N3 C9 1.328(6) . ?
N3 H3C 0.8600 . ?
N4 C10 1.340(6) . ?
N4 C11 1.389(7) . ?
N4 C9 1.419(6) . ?
N5 C10 1.301(6) . ?
N5 C12 1.401(7) . ?
N5 C13 1.485(7) . ?
C1 C17 1.512(7) 2_656 ?
C1 H1A 0.9700 . ?
C1 H1B 0.9700 . ?
C2 H2A 0.9300 . ?
C3 C4 1.346(8) . ?
C3 H3A 0.9300 . ?
C4 H4A 0.9300 . ?
C5 C6 1.372(7) . ?
C6 C7 1.382(8) . ?
C6 H6A 0.9300 . ?
C7 C8 1.382(8) . ?
C7 H7A 0.9300 . ?
C8 C9 1.374(7) . ?
C8 H8A 0.9300 . ?
C10 H10A 0.9300 . ?
C11 C12 1.333(7) . ?
C11 H11A 0.9300 . ?
C12 H12A 0.9300 . ?
C13 C14 1.503(7) . ?
C13 H13A 0.9700 . ?
C13 H13B 0.9700 . ?
C14 C19 1.382(7) . ?
C14 C15 1.395(7) . ?
C15 C16 1.379(7) . ?
C15 H15A 0.9300 . ?
C16 C17 1.377(7) . ?
C16 H16A 0.9300 . ?
C17 C18 1.399(8) . ?
C18 C19 1.382(7) . ?
C18 H18A 0.9300 . ?
C19 H19A 0.9300 . ?
C20 O1 1.232(6) . ?
C20 O2 1.286(6) . ?
C20 C22 1.530(7) . ?
C21 C22 1.376(7) . ?
C21 C23 1.399(7) 2_656 ?
C21 H21A 0.9300 . ?
C22 C23 1.390(7) . ?
C23 O3 1.227(8) . ?
C24 O5 1.242(7) . ?
C24 O4 1.297(7) . ?
C24 C25 1.488(8) . ?
C25 C26 1.383(8) . ?
C25 C30 1.416(7) . ?
C26 O6 1.375(6) . ?
C26 C27 1.396(7) . ?
C27 C28 1.397(7) . ?
C27 H27A 0.9300 . ?
C28 C29 1.391(8) . ?
C28 C31 1.502(7) . ?
C29 C30 1.383(8) . ?
C29 H29A 0.9300 . ?
C30 H30A 0.9300 . ?
C31 O7 1.217(7) . ?
C31 O8 1.319(7) . ?
C32 O9 1.237(7) . ?
C32 O10 1.299(6) . ?
C32 C33 1.501(7) . ?
C33 C34 1.364(8) . ?
C33 C35 1.410(7) 2_755 ?
C34 O11A 1.221(9) . ?
C34 C35 1.402(7) . ?
C35 O11 1.291(12) . ?
C36 O12 1.237(7) . ?
C36 O13 1.279(8) . ?
C36 C37 1.515(8) . ?
C37 C38 1.375(8) . ?
C37 C39 1.418(9) 2_566 ?
C38 O14 1.327(13) . ?
C38 C39 1.407(8) . ?
C39 O14A 1.33(3) . ?
O1W H1WB 0.970(11) . ?
O1W H1WA 0.965(11) . ?
O2W H2WB 0.967(11) . ?
O2W H2WA 0.966(11) . ?
O3 H3B 0.8200 . ?
O4 H4B 0.8200 . ?
O6 H6B 0.8200 . ?
O8 H8B 0.8200 . ?
O10 H10B 0.8200 . ?
O11 H11C 0.8200 . ?
O11A H11D 0.8200 . ?
O13 H13C 0.8200 . ?
O14 H14A 0.8200 . ?
O14A H14C 0.8200 . ?

loop_
_geom_torsion_atom_site_label_1
_geom_torsion_atom_site_label_2
_geom_torsion_atom_site_label_3
_geom_torsion_atom_site_label_4
_geom_torsion
_geom_torsion_site_symmetry_1
_geom_torsion_site_symmetry_2
_geom_torsion_site_symmetry_3
_geom_torsion_site_symmetry_4
_geom_torsion_publ_flag
C2 N1 C1 C17 -86.3(6) . . . 2_656 ?
C3 N1 C1 C17 79.4(6) . . . 2_656 ?
C3 N1 C2 N2 1.1(6) . . . . ?
C1 N1 C2 N2 168.9(4) . . . . ?
C4 N2 C2 N1 -0.3(6) . . . . ?
C5 N2 C2 N1 -173.6(4) . . . . ?
C2 N1 C3 C4 -1.6(6) . . . . ?
C1 N1 C3 C4 -169.0(5) . . . . ?
N1 C3 C4 N2 1.3(6) . . . . ?
C2 N2 C4 C3 -0.7(6) . . . . ?
C5 N2 C4 C3 172.7(5) . . . . ?
C9 N3 C5 C6 -0.2(7) . . . . ?
C9 N3 C5 N2 -178.3(4) . . . . ?
C2 N2 C5 N3 -179.1(5) . . . . ?
C4 N2 C5 N3 8.6(7) . . . . ?
C2 N2 C5 C6 2.7(8) . . . . ?
C4 N2 C5 C6 -169.6(5) . . . . ?
N3 C5 C6 C7 0.0(8) . . . . ?
N2 C5 C6 C7 178.0(5) . . . . ?
C5 C6 C7 C8 0.5(9) . . . . ?
C6 C7 C8 C9 -0.7(9) . . . . ?
C5 N3 C9 C8 -0.1(7) . . . . ?
C5 N3 C9 N4 179.4(4) . . . . ?
C7 C8 C9 N3 0.5(8) . . . . ?
C7 C8 C9 N4 -179.0(5) . . . . ?
C10 N4 C9 N3 -173.6(4) . . . . ?
C11 N4 C9 N3 3.1(7) . . . . ?
C10 N4 C9 C8 5.9(7) . . . . ?
C11 N4 C9 C8 -177.4(5) . . . . ?
C12 N5 C10 N4 -1.2(5) . . . . ?
C13 N5 C10 N4 -168.0(4) . . . . ?
C11 N4 C10 N5 1.2(5) . . . . ?
C9 N4 C10 N5 178.4(4) . . . . ?
C10 N4 C11 C12 -0.8(5) . . . . ?
C9 N4 C11 C12 -178.0(4) . . . . ?
N4 C11 C12 N5 0.1(5) . . . . ?
C10 N5 C12 C11 0.7(6) . . . . ?
C13 N5 C12 C11 167.5(4) . . . . ?
C10 N5 C13 C14 73.3(6) . . . . ?
C12 N5 C13 C14 -91.5(5) . . . . ?
N5 C13 C14 C19 64.3(5) . . . . ?
N5 C13 C14 C15 -111.8(5) . . . . ?
C19 C14 C15 C16 -2.0(7) . . . . ?
C13 C14 C15 C16 174.1(4) . . . . ?
C14 C15 C16 C17 0.2(7) . . . . ?
C15 C16 C17 C18 1.5(7) . . . . ?
C15 C16 C17 C1 -175.0(4) . . . 2_656 ?
C16 C17 C18 C19 -1.4(7) . . . . ?
C1 C17 C18 C19 175.3(4) 2_656 . . . ?
C15 C14 C19 C18 2.1(7) . . . . ?
C13 C14 C19 C18 -174.1(4) . . . . ?
C17 C18 C19 C14 -0.5(7) . . . . ?
C23 C21 C22 C23 1.1(8) 2_656 . . . ?
C23 C21 C22 C20 -179.7(5) 2_656 . . . ?
O1 C20 C22 C21 11.7(7) . . . . ?
O2 C20 C22 C21 -167.9(4) . . . . ?
O1 C20 C22 C23 -169.0(5) . . . . ?
O2 C20 C22 C23 11.3(7) . . . . ?
C21 C22 C23 O3 -179.8(6) . . . . ?
C20 C22 C23 O3 0.9(8) . . . . ?
C21 C22 C23 C21 -1.1(8) . . . 2_656 ?
C20 C22 C23 C21 179.7(4) . . . 2_656 ?
O5 C24 C25 C26 -4.5(8) . . . . ?
O4 C24 C25 C26 174.5(5) . . . . ?
O5 C24 C25 C30 179.5(5) . . . . ?
O4 C24 C25 C30 -1.5(8) . . . . ?
C30 C25 C26 O6 -177.7(5) . . . . ?
C24 C25 C26 O6 6.2(8) . . . . ?
C30 C25 C26 C27 3.8(8) . . . . ?
C24 C25 C26 C27 -172.3(5) . . . . ?
O6 C26 C27 C28 178.4(5) . . . . ?
C25 C26 C27 C28 -3.0(7) . . . . ?
C26 C27 C28 C29 0.5(8) . . . . ?
C26 C27 C28 C31 178.3(5) . . . . ?
C27 C28 C29 C30 1.0(8) . . . . ?
C31 C28 C29 C30 -176.7(5) . . . . ?
C28 C29 C30 C25 -0.1(8) . . . . ?
C26 C25 C30 C29 -2.2(8) . . . . ?
C24 C25 C30 C29 173.8(5) . . . . ?
C29 C28 C31 O7 -177.3(5) . . . . ?
C27 C28 C31 O7 5.0(8) . . . . ?
C29 C28 C31 O8 2.1(7) . . . . ?
C27 C28 C31 O8 -175.6(5) . . . . ?
O9 C32 C33 C34 -179.5(5) . . . . ?
O10 C32 C33 C34 3.1(7) . . . . ?
O9 C32 C33 C35 2.7(7) . . . 2_755 ?
O10 C32 C33 C35 -174.7(4) . . . 2_755 ?
C35 C33 C34 O11A 173.9(10) 2_755 . . . ?
C32 C33 C34 O11A -3.8(12) . . . . ?
C35 C33 C34 C35 0.7(8) 2_755 . . . ?
C32 C33 C34 C35 -177.1(4) . . . . ?
C33 C34 C35 O11 -177.3(6) . . . . ?
O11A C34 C35 C33 -174.5(9) . . . 2_755 ?
C33 C34 C35 C33 -0.7(8) . . . 2_755 ?
O12 C36 C37 C38 -177.7(5) . . . . ?
O13 C36 C37 C38 5.6(8) . . . . ?
O12 C36 C37 C39 1.4(8) . . . 2_566 ?
O13 C36 C37 C39 -175.4(5) . . . 2_566 ?
C39 C37 C38 O14 -179.2(8) 2_566 . . . ?
C36 C37 C38 O14 -0.1(10) . . . . ?
C39 C37 C38 C39 0.4(9) 2_566 . . . ?
C36 C37 C38 C39 179.4(5) . . . . ?
C37 C38 C39 O14A -178.8(11) . . . . ?
O14 C38 C39 C37 179.2(7) . . . 2_566 ?
C37 C38 C39 C37 -0.4(9) . . . 2_566 ?
